data_2015044
loop_
_publ_author_name
'Gainsford, Graeme J.'
'Kemmitt, Tim'

_publ_section_title
;
 <i>catena</i>-Poly[sodium(I)-\m-tetraethoxyborato]
;
_journal_coeditor_code SF1008
_journal_issue 9
_journal_name_full 'Acta Crystallographica Section C'
_journal_page_first m417
_journal_page_last m418
_journal_paper_doi 10.1107/S0108270105024121
_journal_volume 61
_journal_year 2005
_chemical_formula_iupac '[Na (C8 H20 B O4)]'
_chemical_formula_moiety 'C8 H20 B Na O4'
_chemical_formula_sum 'C8 H20 B Na O4'
_chemical_formula_weight 214.04
_chemical_name_systematic
;
Poly[sodium(I)-\m~2~-tetraethoxyborato]
;
_space_group_IT_number 18
_symmetry_cell_setting orthorhombic
_symmetry_space_group_name_Hall 'P 2 2ab'
_symmetry_space_group_name_H-M 'P 21 21 2'
_atom_sites_solution_hydrogens geom
_atom_sites_solution_primary direct
_atom_sites_solution_secondary difmap
_audit_creation_method SHELXL-97
_cell_angle_alpha 90.00
_cell_angle_beta 90.00
_cell_angle_gamma 90.00
_cell_formula_units_Z 2
_cell_length_a 7.633(3)
_cell_length_b 15.272(6)
_cell_length_c 5.744(2)
_cell_measurement_reflns_used 1438
_cell_measurement_temperature 98(2)
_cell_measurement_theta_max 25.98
_cell_measurement_theta_min 2.67
_cell_volume 669.6(4)
_computing_cell_refinement SMART
_computing_data_collection 'SMART (Bruker, 2001)'
_computing_data_reduction 'SAINT (Bruker, 2001) and SADABS (Sheldrick, 1996)'
_computing_molecular_graphics 'PLATON (Spek, 2003) and ORTEP-3 (Farrugia, 1997)'
_computing_structure_refinement 'SHELXL97 (Sheldrick, 1997)'
_computing_structure_solution 'SHELXS97 (Sheldrick, 1997)'
_diffrn_ambient_temperature 98(2)
_diffrn_detector_area_resol_mean 8.192
_diffrn_measured_fraction_theta_full 0.998
_diffrn_measured_fraction_theta_max 0.998
_diffrn_measurement_device_type 'Bruker SMART CCD area-detector'
_diffrn_measurement_method '\f and \w'
_diffrn_radiation_monochromator graphite
_diffrn_radiation_source 'fine-focus sealed tube'
_diffrn_radiation_type MoK\a
_diffrn_radiation_wavelength 0.71073
_diffrn_reflns_av_R_equivalents 0.0682
_diffrn_reflns_av_sigmaI/netI 0.0558
_diffrn_reflns_limit_h_max 5
_diffrn_reflns_limit_h_min -9
_diffrn_reflns_limit_k_max 19
_diffrn_reflns_limit_k_min -18
_diffrn_reflns_limit_l_max 7
_diffrn_reflns_limit_l_min -7
_diffrn_reflns_number 3881
_diffrn_reflns_theta_full 26.34
_diffrn_reflns_theta_max 26.34
_diffrn_reflns_theta_min 2.67
_diffrn_standards_decay_% 0
_diffrn_standards_number 0
_exptl_absorpt_coefficient_mu 0.107
_exptl_absorpt_correction_T_max 0.993
_exptl_absorpt_correction_T_min 0.812
_exptl_absorpt_correction_type multi-scan
_exptl_absorpt_process_details '(Blessing, 1995)'
_exptl_crystal_colour Colourless
_exptl_crystal_density_diffrn 1.062
_exptl_crystal_density_method 'not measured'
_exptl_crystal_description Plate
_exptl_crystal_F_000 232
_exptl_crystal_size_max 0.57
_exptl_crystal_size_mid 0.23
_exptl_crystal_size_min 0.07
_refine_diff_density_max 0.178
_refine_diff_density_min -0.223
_refine_ls_extinction_method none
_refine_ls_goodness_of_fit_ref 1.117
_refine_ls_hydrogen_treatment constr
_refine_ls_matrix_type full
_refine_ls_number_parameters 67
_refine_ls_number_reflns 829
_refine_ls_number_restraints 0
_refine_ls_restrained_S_all 1.117
_refine_ls_R_factor_all 0.0826
_refine_ls_R_factor_gt 0.0555
_refine_ls_shift/su_max 0.000
_refine_ls_shift/su_mean 0.000
_refine_ls_structure_factor_coef Fsqd
_refine_ls_weighting_details 'calc w = 1/[\s^2^(Fo^2^)+(0.0421P)^2^+0.1167P] where P = (Fo^2^+2Fc^2^)/3'
_refine_ls_weighting_scheme calc
_refine_ls_wR_factor_gt 0.0972
_refine_ls_wR_factor_ref 0.1052
_reflns_number_gt 648
_reflns_number_total 829
_reflns_threshold_expression I>2\s(I)
_cod_data_source_file sf1008.cif
_cod_data_source_block I
_cod_depositor_comments
;
The following automatic conversions were performed:
'_symmetry_cell_setting' value 'Orthorhombic' changed to 'orthorhombic'
according to '/home/saulius/struct/CIF-dictionaries/cif_core.dic'
dictionary named 'cif_core.dic' version 2.4.1 from
2010-06-29.

'_geom_bond_publ_flag' value 'Y' changed to 'y' according to
'/home/saulius/struct/CIF-dictionaries/cif_core.dic' dictionary named
'cif_core.dic' version 2.4.1 from 2010-06-29 (4 times).

Automatic conversion script
Id: cif_fix_enum 1527 2010-12-29 10:47:43Z saulius 

The following automatic conversions were performed:

'_symmetry_cell_setting' value 'Orthorhombic' changed to
'orthorhombic' according to
/home/saulius/struct/CIF-dictionaries/cif_core.dic dictionary named
'cif_core.dic' version 2.4.1 from 2010-06-29.

'_geom_bond_publ_flag'
value 'Y' changed to 'y' according to
/home/saulius/struct/CIF-dictionaries/cif_core.dic dictionary named
'cif_core.dic' version 2.4.1 from 2010-06-29 (4
times).

'_geom_angle_publ_flag' value 'Y' changed to 'y' according
to /home/saulius/struct/CIF-dictionaries/cif_core.dic dictionary
named 'cif_core.dic' version 2.4.1 from 2010-06-29 (4
times).

'_geom_torsion_publ_flag' value 'Y' changed to 'y' according
to /home/saulius/struct/CIF-dictionaries/cif_core.dic dictionary
named 'cif_core.dic' version 2.4.1 from 2010-06-29 (2 times).

Automatic conversion script
Id: cif_fix_values 1715 2011-07-08 13:25:40Z adriana 
;
_cod_database_code 2015044
_cod_database_fobs_code 2015044

loop_
_symmetry_equiv_pos_as_xyz
'x, y, z'
'-x, -y, z'
'x+1/2, -y+1/2, -z'
'-x+1/2, y+1/2, -z'

loop_
_atom_site_label
_atom_site_fract_x
_atom_site_fract_y
_atom_site_fract_z
_atom_site_U_iso_or_equiv
_atom_site_adp_type
_atom_site_calc_flag
_atom_site_refinement_flags
_atom_site_occupancy
_atom_site_disorder_assembly
_atom_site_disorder_group
_atom_site_type_symbol
Na1 1.0000 0.0000 0.7432(3) 0.0265(5) Uani d S 1 . . Na
O1 0.8763(3) 0.04140(13) 0.4048(3) 0.0203(5) Uani d . 1 . . O
O2 1.0828(3) 0.06180(14) 0.0814(3) 0.0210(6) Uani d . 1 . . O
C1 0.7310(4) 0.0866(2) 0.3100(6) 0.0274(9) Uani d . 1 . . C
H1A 0.6456 0.0442 0.2459 0.033 Uiso calc R 1 . . H
H1B 0.7702 0.1253 0.1821 0.033 Uiso calc R 1 . . H
C2 0.6462(6) 0.1400(3) 0.4980(8) 0.0613(14) Uani d . 1 . . C
H2A 0.6009 0.1010 0.6193 0.074 Uiso calc R 1 . . H
H2B 0.5495 0.1740 0.4316 0.074 Uiso calc R 1 . . H
H2C 0.7329 0.1799 0.5658 0.074 Uiso calc R 1 . . H
C3 1.1704(5) 0.1349(2) 0.1787(6) 0.0280(9) Uani d . 1 . . C
H3A 1.2417 0.1159 0.3136 0.034 Uiso calc R 1 . . H
H3B 1.0835 0.1782 0.2341 0.034 Uiso calc R 1 . . H
C4 1.2874(5) 0.1763(3) -0.0024(7) 0.0424(10) Uani d . 1 . . C
H4A 1.3758 0.1339 -0.0528 0.051 Uiso calc R 1 . . H
H4B 1.3456 0.2277 0.0646 0.051 Uiso calc R 1 . . H
H4C 1.2167 0.1944 -0.1365 0.051 Uiso calc R 1 . . H
B1 1.0000 0.0000 0.2435(9) 0.0197(10) Uani d S 1 . . B

loop_
_atom_site_aniso_label
_atom_site_aniso_U_11
_atom_site_aniso_U_22
_atom_site_aniso_U_33
_atom_site_aniso_U_12
_atom_site_aniso_U_13
_atom_site_aniso_U_23
Na1 0.0350(11) 0.0397(11) 0.0048(8) -0.0007(10) 0.000 0.000
O1 0.0203(12) 0.0283(12) 0.0123(11) 0.0020(9) 0.0014(10) -0.0010(10)
O2 0.0277(13) 0.0237(12) 0.0115(11) -0.0053(10) 0.0010(10) 0.0016(9)
C1 0.0231(19) 0.034(2) 0.0248(18) 0.0023(17) 0.0014(15) 0.0014(15)
C2 0.046(3) 0.088(4) 0.050(2) 0.036(3) -0.005(2) -0.021(3)
C3 0.034(2) 0.0269(19) 0.0229(17) -0.0074(17) 0.0014(16) -0.0015(14)
C4 0.048(3) 0.044(2) 0.035(2) -0.016(2) 0.003(2) 0.0068(19)
B1 0.025(3) 0.024(3) 0.010(2) 0.001(3) 0.000 0.000

loop_
_atom_type_symbol
_atom_type_description
_atom_type_scat_dispersion_real
_atom_type_scat_dispersion_imag
_atom_type_scat_source
C C 0.0033 0.0016 'International Tables Vol C Tables 4.2.6.8 and 6.1.1.4'
H H 0.0000 0.0000 'International Tables Vol C Tables 4.2.6.8 and 6.1.1.4'
B B 0.0013 0.0007 'International Tables Vol C Tables 4.2.6.8 and 6.1.1.4'
Na Na 0.0362 0.0249 'International Tables Vol C Tables 4.2.6.8 and 6.1.1.4'
O O 0.0106 0.0060 'International Tables Vol C Tables 4.2.6.8 and 6.1.1.4'

loop_
_geom_angle_atom_site_label_1
_geom_angle_atom_site_label_2
_geom_angle_atom_site_label_3
_geom_angle_site_symmetry_1
_geom_angle_site_symmetry_3
_geom_angle
_geom_angle_publ_flag
O2 Na1 O2 1_556 2_756 60.64(11) ?
O2 Na1 O1 1_556 . 138.18(8) y
O2 Na1 O1 2_756 . 138.17(8) ?
O2 Na1 O1 1_556 2_755 138.17(8) ?
O2 Na1 O1 2_756 2_755 138.18(8) ?
O1 Na1 O1 . 2_755 60.62(12) y
C1 O1 B1 . . 118.2(2) ?
C1 O1 Na1 . . 142.90(19) ?
B1 O1 Na1 . . 98.88(19) ?
C3 O2 B1 . . 117.4(3) ?
C3 O2 Na1 . 1_554 143.51(19) ?
B1 O2 Na1 . 1_554 99.02(19) ?
O1 C1 C2 . . 109.1(3) ?
O1 C1 H1A . . 109.9 ?
C2 C1 H1A . . 109.9 ?
O1 C1 H1B . . 109.9 ?
C2 C1 H1B . . 109.9 ?
H1A C1 H1B . . 108.3 ?
C1 C2 H2A . . 109.5 ?
C1 C2 H2B . . 109.5 ?
H2A C2 H2B . . 109.5 ?
C1 C2 H2C . . 109.5 ?
H2A C2 H2C . . 109.5 ?
H2B C2 H2C . . 109.5 ?
O2 C3 C4 . . 109.7(3) ?
O2 C3 H3A . . 109.7 ?
C4 C3 H3A . . 109.7 ?
O2 C3 H3B . . 109.7 ?
C4 C3 H3B . . 109.7 ?
H3A C3 H3B . . 108.2 ?
C3 C4 H4A . . 109.5 ?
C3 C4 H4B . . 109.5 ?
H4A C4 H4B . . 109.5 ?
C3 C4 H4C . . 109.5 ?
H4A C4 H4C . . 109.5 ?
H4B C4 H4C . . 109.5 ?
O1 B1 O1 2_755 . 101.6(3) y
O1 B1 O2 2_755 2_755 113.63(12) ?
O1 B1 O2 . 2_755 113.60(13) ?
O1 B1 O2 2_755 . 113.60(13) ?
O1 B1 O2 . . 113.63(12) y
O2 B1 O2 2_755 . 101.3(3) ?

loop_
_geom_bond_atom_site_label_1
_geom_bond_atom_site_label_2
_geom_bond_site_symmetry_2
_geom_bond_distance
_geom_bond_publ_flag
Na1 O2 1_556 2.250(3) y
Na1 O2 2_756 2.250(3) ?
Na1 O1 . 2.252(3) y
Na1 O1 2_755 2.252(3) ?
O1 C1 . 1.415(4) ?
O1 B1 . 1.466(4) y
O2 C3 . 1.416(4) ?
O2 B1 . 1.469(4) y
O2 Na1 1_554 2.250(3) ?
C1 C2 . 1.500(5) ?
C1 H1A . 0.9900 ?
C1 H1B . 0.9900 ?
C2 H2A . 0.9800 ?
C2 H2B . 0.9800 ?
C2 H2C . 0.9800 ?
C3 C4 . 1.510(5) ?
C3 H3A . 0.9900 ?
C3 H3B . 0.9900 ?
C4 H4A . 0.9800 ?
C4 H4B . 0.9800 ?
C4 H4C . 0.9800 ?
B1 O1 2_755 1.466(4) ?
B1 O2 2_755 1.469(4) ?

loop_
_geom_torsion_atom_site_label_1
_geom_torsion_atom_site_label_2
_geom_torsion_atom_site_label_3
_geom_torsion_atom_site_label_4
_geom_torsion_site_symmetry_1
_geom_torsion_site_symmetry_4
_geom_torsion
_geom_torsion_publ_flag
O2 Na1 O1 C1 1_556 . -52.1(4) ?
O2 Na1 O1 C1 2_756 . 46.3(4) ?
O1 Na1 O1 C1 2_755 . 177.1(4) ?
O2 Na1 O1 B1 1_556 . 130.78(12) ?
O2 Na1 O1 B1 2_756 . -130.80(12) ?
O1 Na1 O1 B1 2_755 . 0.0 ?
B1 O1 C1 C2 . . -167.3(3) y
Na1 O1 C1 C2 . . 15.9(5) ?
B1 O2 C3 C4 . . 164.5(2) y
Na1 O2 C3 C4 1_554 . -20.5(5) ?
C1 O1 B1 O1 . 2_755 -178.0(3) ?
Na1 O1 B1 O1 . 2_755 0.0 ?
C1 O1 B1 O2 . 2_755 -55.6(3) ?
Na1 O1 B1 O2 . 2_755 122.4(2) ?
C1 O1 B1 O2 . . 59.6(3) ?
Na1 O1 B1 O2 . . -122.4(2) ?
C3 O2 B1 O1 . 2_755 -60.7(3) ?
Na1 O2 B1 O1 1_554 2_755 122.2(2) ?
C3 O2 B1 O1 . . 54.8(3) ?
Na1 O2 B1 O1 1_554 . -122.2(2) ?
C3 O2 B1 O2 . 2_755 177.0(3) ?
Na1 O2 B1 O2 1_554 2_755 0.0 ?
